data_4312023
loop_
_publ_author_name
'Yoon-Kyoung Han'
'Dong-Kyun Seo'
'Haeyong Kang'
'Woun Kang'
'Dong-Youn Noh'

_publ_contact_author
;
Dong-Youn Noh
Department of Chemistry
Seoul Women's University
Seoul 139-774
Korea
;
_publ_contact_author_email dynoh@swu.ac.kr
_publ_contact_author_fax '+82 2 970 5972'
_publ_contact_author_phone '+82 2 970 5656'
_publ_section_title
;
 New 1:3 Type Nickel-Bis(dithiolene) Salt (FcCHCHPymCH3)[Ni(dmit)2]3
 (dmit: 2-Thioxo-1,3-dithiole-4,5-dithiolate): Its Electrocrystallization,
 Crystal Structure, Electrical Properties, and Electronic Band Structure
 Analysis
;
_journal_name_full 'Inorganic Chemistry'
_journal_page_first 7294
_journal_page_last 7300
_journal_paper_doi 10.1021/ic0497432
_journal_volume 43
_journal_year 2004
_chemical_formula_sum 'C36 H18 Fe N Ni3 S30'
_chemical_formula_weight 1658.29
_chemical_name_systematic
; 
 ? 
;
_space_group_IT_number 2
_symmetry_cell_setting triclinic
_symmetry_space_group_name_Hall '-P 1'
_symmetry_space_group_name_H-M 'P -1'
_atom_sites_solution_hydrogens geom
_atom_sites_solution_primary direct
_atom_sites_solution_secondary difmap
_audit_creation_method SHELXL-97
_cell_angle_alpha 75.15(2)
_cell_angle_beta 79.19(3)
_cell_angle_gamma 82.12(2)
_cell_formula_units_Z 2
_cell_length_a 11.430(5)
_cell_length_b 13.349(2)
_cell_length_c 19.355(6)
_cell_measurement_temperature 293(2)
_cell_measurement_theta_max 25.47
_cell_measurement_theta_min 1.59
_cell_volume 2791.5(16)
_computing_structure_refinement 'SHELXL-97 (Sheldrick, 1997)'
_computing_structure_solution 'SHELXS-97 (Sheldrick, 1990)'
_diffrn_ambient_temperature 293(2)
_diffrn_measured_fraction_theta_full 0.397
_diffrn_measured_fraction_theta_max 0.397
_diffrn_measurement_device_type 'Enraf-Nonius CAD4 automated diffractometer'
_diffrn_radiation_monochromator graphite
_diffrn_radiation_source 'fine-focus sealed tube'
_diffrn_radiation_type MoK\a
_diffrn_radiation_wavelength 0.71073
_diffrn_reflns_av_R_equivalents 0.0338
_diffrn_reflns_av_sigmaI/netI 0.0715
_diffrn_reflns_limit_h_max 13
_diffrn_reflns_limit_h_min 0
_diffrn_reflns_limit_k_max 16
_diffrn_reflns_limit_k_min -15
_diffrn_reflns_limit_l_max 23
_diffrn_reflns_limit_l_min -22
_diffrn_reflns_number 4304
_diffrn_reflns_theta_full 25.47
_diffrn_reflns_theta_max 25.47
_diffrn_reflns_theta_min 1.59
_exptl_absorpt_coefficient_mu 2.408
_exptl_crystal_colour black
_exptl_crystal_density_diffrn 1.973
_exptl_crystal_density_method 'not measured'
_exptl_crystal_description needle
_exptl_crystal_F_000 1662
_refine_diff_density_max 0.701
_refine_diff_density_min -0.587
_refine_diff_density_rms 0.112
_refine_ls_extinction_method none
_refine_ls_goodness_of_fit_ref 1.155
_refine_ls_hydrogen_treatment mixed
_refine_ls_matrix_type full
_refine_ls_number_parameters 643
_refine_ls_number_reflns 4123
_refine_ls_number_restraints 12
_refine_ls_restrained_S_all 1.154
_refine_ls_R_factor_all 0.0796
_refine_ls_R_factor_gt 0.0655
_refine_ls_shift/su_max 0.056
_refine_ls_shift/su_mean 0.007
_refine_ls_structure_factor_coef Fsqd
_refine_ls_weighting_details 'calc w=1/[\s^2^(Fo^2^)+(0.0671P)^2^+0.0000P] where P=(Fo^2^+2Fc^2^)/3'
_refine_ls_weighting_scheme calc
_refine_ls_wR_factor_gt 0.1360
_refine_ls_wR_factor_ref 0.1449
_reflns_number_gt 3592
_reflns_number_total 4123
_reflns_threshold_expression >2sigma(I)
_cod_data_source_file ic0497432si20040301_105039.cif
_cod_data_source_block f
_cod_database_code 4312023

loop_
_symmetry_equiv_pos_as_xyz
'x, y, z'
'-x, -y, -z'

loop_
_atom_site_label
_atom_site_type_symbol
_atom_site_fract_x
_atom_site_fract_y
_atom_site_fract_z
_atom_site_U_iso_or_equiv
_atom_site_adp_type
_atom_site_occupancy
_atom_site_symmetry_multiplicity
_atom_site_calc_flag
_atom_site_refinement_flags
_atom_site_disorder_assembly
_atom_site_disorder_group
Ni1 Ni 0.5000 0.0000 0.5000 0.0275(8) Uani 1 2 d S . .
Ni2 Ni 1.0000 0.5000 0.5000 0.0288(8) Uani 1 2 d S . .
Ni3 Ni 0.50835(19) 0.35478(17) 0.55016(11) 0.0275(5) Uani 1 1 d . . .
Ni4 Ni -0.00277(18) 0.14410(17) 0.45042(11) 0.0275(5) Uani 1 1 d . . .
Fe Fe 0.2862(2) 0.24799(19) -0.00754(13) 0.0344(6) Uani 1 1 d . . .
S1 S 0.3602(4) 0.0230(4) 0.4364(2) 0.0356(11) Uani 1 1 d . . .
S2 S 0.6205(4) -0.0802(4) 0.4285(2) 0.0348(11) Uani 1 1 d . . .
S4 S 0.5905(4) -0.1330(4) 0.2903(3) 0.0460(13) Uani 1 1 d . . .
S3 S 0.3470(4) -0.0382(4) 0.2995(2) 0.0428(13) Uani 1 1 d . . .
S5 S 0.4494(6) -0.1375(5) 0.1786(3) 0.0740(19) Uani 1 1 d . . .
S6 S 0.8841(4) 0.4951(4) 0.6017(2) 0.0357(11) Uani 1 1 d . . .
S7 S 1.1358(4) 0.5651(4) 0.5319(2) 0.0361(12) Uani 1 1 d . . .
S8 S 0.9159(4) 0.5582(4) 0.7354(2) 0.0447(13) Uani 1 1 d . . .
S9 S 1.1524(4) 0.6208(4) 0.6700(2) 0.0430(13) Uani 1 1 d . . .
S10 S 1.0576(5) 0.6383(5) 0.8190(3) 0.0663(17) Uani 1 1 d . . .
S11 S 0.3858(4) 0.4377(4) 0.6205(3) 0.0383(12) Uani 1 1 d . . .
S12 S 0.6482(4) 0.3307(4) 0.6157(2) 0.0346(11) Uani 1 1 d . . .
S13 S 0.4174(4) 0.5012(4) 0.7544(2) 0.0419(12) Uani 1 1 d . . .
S14 S 0.6587(4) 0.3999(4) 0.7516(2) 0.0412(12) Uani 1 1 d . . .
S15 S 0.5585(5) 0.5137(4) 0.8655(3) 0.0623(16) Uani 1 1 d . . .
S16 S 0.3714(4) 0.3750(4) 0.4845(2) 0.0365(12) Uani 1 1 d . . .
S17 S 0.6334(4) 0.2746(4) 0.4803(2) 0.0345(11) Uani 1 1 d . . .
S19 S 0.6114(4) 0.2145(4) 0.3440(2) 0.0345(11) Uani 1 1 d . . .
S18 S 0.3677(4) 0.3073(4) 0.3471(2) 0.0358(11) Uani 1 1 d . . .
S20 S 0.4798(5) 0.2080(4) 0.2280(3) 0.0548(14) Uani 1 1 d . . .
S21 S -0.1172(4) 0.1348(4) 0.5534(2) 0.0335(11) Uani 1 1 d . . .
S22 S 0.1327(4) 0.2118(3) 0.4825(2) 0.0324(11) Uani 1 1 d . . .
S23 S -0.0886(4) 0.1989(4) 0.6880(2) 0.0380(12) Uani 1 1 d . . .
S24 S 0.1440(4) 0.2702(4) 0.6217(2) 0.0357(11) Uani 1 1 d . . .
S25 S 0.0484(5) 0.2865(5) 0.7716(3) 0.0567(15) Uani 1 1 d . . .
S26 S -0.1409(4) 0.0812(4) 0.4176(2) 0.0346(11) Uani 1 1 d . . .
S27 S 0.1146(4) 0.1495(4) 0.3478(2) 0.0359(12) Uani 1 1 d . . .
S28 S -0.1562(4) 0.0260(4) 0.2780(2) 0.0425(12) Uani 1 1 d . . .
S29 S 0.0795(4) 0.0887(4) 0.2133(2) 0.0410(12) Uani 1 1 d . . .
S30 S -0.0562(5) -0.0025(5) 0.1312(3) 0.0609(16) Uani 1 1 d . . .
C1 C 0.4240(13) -0.0311(12) 0.3680(8) 0.023(4) Uani 1 1 d U . .
C2 C 0.5403(15) -0.0775(12) 0.3637(9) 0.031(4) Uani 1 1 d . . .
C3 C 0.4620(15) -0.1049(13) 0.2528(9) 0.039(5) Uani 1 1 d . . .
C4 C 0.9644(14) 0.5429(13) 0.6503(9) 0.033(5) Uani 1 1 d . . .
C5 C 1.0788(14) 0.5745(11) 0.6167(8) 0.023(4) Uani 1 1 d . . .
C6 C 1.0419(15) 0.6052(13) 0.7458(10) 0.042(5) Uani 1 1 d . . .
C7 C 0.4715(14) 0.4399(14) 0.6848(9) 0.036(5) Uani 1 1 d . . .
C8 C 0.5842(16) 0.3949(13) 0.6812(9) 0.039(5) Uani 1 1 d . . .
C9 C 0.5437(16) 0.4749(13) 0.7944(9) 0.043(5) Uani 1 1 d . . .
C10 C 0.4341(13) 0.3154(12) 0.4165(8) 0.025(4) Uani 1 1 d . . .
C11 C 0.5538(12) 0.2738(11) 0.4137(8) 0.024(4) Uani 1 1 d . . .
C12 C 0.4834(16) 0.2438(14) 0.3023(9) 0.046(5) Uani 1 1 d . . .
C13 C -0.0381(12) 0.1850(11) 0.5995(7) 0.018(3) Uani 1 1 d U . .
C14 C 0.0753(13) 0.2170(12) 0.5687(8) 0.030(4) Uani 1 1 d . . .
C15 C 0.0333(14) 0.2570(12) 0.6970(8) 0.033(4) Uani 1 1 d . . .
C16 C -0.0803(14) 0.0733(13) 0.3308(9) 0.035(4) Uani 1 1 d . . .
C17 C 0.0296(13) 0.1045(13) 0.3010(8) 0.033(4) Uani 1 1 d . . .
C18 C -0.0447(15) 0.0374(14) 0.2024(9) 0.044(5) Uani 1 1 d . . .
C19 C 0.4178(17) 0.3099(16) 0.0223(12) 0.055(5) Uani 1 1 d . . .
H19 H 0.4261 0.3798 0.0174 0.066 Uiso 1 1 calc R . .
C20 C 0.356(2) 0.243(2) 0.0811(13) 0.074(7) Uani 1 1 d . . .
H20 H 0.3123 0.2631 0.1217 0.089 Uiso 1 1 calc R . .
C21 C 0.3669(18) 0.1432(18) 0.0716(11) 0.068(6) Uani 1 1 d . . .
H21 H 0.3366 0.0854 0.1048 0.081 Uiso 1 1 calc R . .
C22 C 0.4332(16) 0.1450(15) 0.0017(11) 0.052(5) Uani 1 1 d . . .
H22 H 0.4526 0.0899 -0.0209 0.063 Uiso 1 1 calc R . .
C23 C 0.4641(17) 0.2502(17) -0.0268(12) 0.067(6) Uani 1 1 d . . .
H23 H 0.5089 0.2745 -0.0720 0.081 Uiso 1 1 calc R . .
C24 C 0.2218(18) 0.3176(16) -0.1009(10) 0.058(6) Uani 1 1 d . . .
H24 H 0.2662 0.3448 -0.1457 0.070 Uiso 1 1 calc R . .
C25 C 0.1897(17) 0.2165(16) -0.0762(11) 0.057(6) Uani 1 1 d . . .
H25 H 0.2093 0.1636 -0.1009 0.068 Uiso 1 1 calc R . .
C26 C 0.1238(17) 0.2093(16) -0.0088(12) 0.064(6) Uani 1 1 d . . .
H26 H 0.0905 0.1497 0.0200 0.077 Uiso 1 1 calc R . .
C27 C 0.1139(16) 0.3023(15) 0.0105(11) 0.052(5) Uani 1 1 d . . .
H27 H 0.0733 0.3162 0.0539 0.062 Uiso 1 1 calc R . .
C28 C 0.1754(17) 0.3726(13) -0.0464(11) 0.051(5) Uani 1 1 d . . .
C29 C 0.2026(18) 0.4766(17) -0.0500(12) 0.064(6) Uani 1 1 d . . .
H29 H 0.2489 0.5109 -0.0921 0.077 Uiso 1 1 calc R . .
C30 C 0.1655(18) 0.5278(19) 0.0034(12) 0.070(7) Uani 1 1 d . . .
H30 H 0.1166 0.4950 0.0448 0.083 Uiso 1 1 calc R . .
C31 C 0.1970(16) 0.6293(15) 0.0000(11) 0.049(5) Uani 1 1 d . . .
C32 C 0.1539(19) 0.6754(18) 0.0589(12) 0.066(6) Uani 1 1 d . . .
H32 H 0.1077 0.6366 0.0991 0.080 Uiso 1 1 calc R . .
C33 C 0.1737(18) 0.7677(19) 0.0615(12) 0.067(6) Uani 1 1 d . . .
H33 H 0.1442 0.7916 0.1031 0.080 Uiso 1 1 calc R . .
C34 C 0.2803(17) 0.792(2) -0.0565(12) 0.075(7) Uani 1 1 d . . .
H34 H 0.3244 0.8343 -0.0960 0.090 Uiso 1 1 calc R . .
C35 C 0.2603(17) 0.6980(17) -0.0596(12) 0.061(6) Uani 1 1 d . . .
H35 H 0.2887 0.6761 -0.1021 0.074 Uiso 1 1 calc R . .
C36 C 0.2528(18) 0.9333(15) 0.0074(14) 0.089(8) Uani 1 1 d . . .
H36A H 0.2936 0.9691 -0.0384 0.133 Uiso 1 1 calc R . .
H36B H 0.2995 0.9298 0.0445 0.133 Uiso 1 1 calc R . .
H36C H 0.1761 0.9703 0.0183 0.133 Uiso 1 1 calc R . .
N N 0.2366(14) 0.8290(12) 0.0043(11) 0.059(5) Uani 1 1 d . . .

loop_
_atom_site_aniso_label
_atom_site_aniso_U_11
_atom_site_aniso_U_22
_atom_site_aniso_U_33
_atom_site_aniso_U_23
_atom_site_aniso_U_13
_atom_site_aniso_U_12
Ni1 0.0240(18) 0.031(2) 0.0289(18) -0.0122(16) -0.0029(14) -0.0009(15)
Ni2 0.0220(18) 0.039(2) 0.0268(18) -0.0097(17) -0.0047(14) -0.0037(15)
Ni3 0.0207(12) 0.0361(14) 0.0268(12) -0.0106(11) -0.0032(9) -0.0014(10)
Ni4 0.0200(12) 0.0342(14) 0.0281(12) -0.0082(11) -0.0022(10) -0.0019(10)
Fe 0.0396(16) 0.0381(14) 0.0281(13) -0.0140(11) -0.0082(12) 0.0029(13)
S1 0.024(2) 0.051(3) 0.036(3) -0.021(2) -0.007(2) 0.003(2)
S2 0.026(2) 0.044(3) 0.036(3) -0.017(2) -0.003(2) 0.005(2)
S4 0.044(3) 0.059(3) 0.041(3) -0.030(3) -0.001(2) 0.001(3)
S3 0.046(3) 0.046(3) 0.042(3) -0.013(2) -0.017(2) -0.003(2)
S5 0.111(5) 0.082(5) 0.043(3) -0.036(3) -0.024(3) 0.000(4)
S6 0.028(2) 0.046(3) 0.032(3) -0.007(2) -0.001(2) -0.010(2)
S7 0.026(2) 0.052(3) 0.034(3) -0.017(2) -0.001(2) -0.011(2)
S8 0.051(3) 0.052(3) 0.030(3) -0.016(2) 0.003(2) -0.001(3)
S9 0.034(3) 0.060(4) 0.045(3) -0.026(3) -0.010(2) -0.009(2)
S10 0.077(4) 0.090(5) 0.041(3) -0.032(3) -0.017(3) 0.002(4)
S11 0.029(2) 0.047(3) 0.043(3) -0.021(2) -0.006(2) 0.005(2)
S12 0.027(2) 0.050(3) 0.029(2) -0.016(2) -0.0081(19) 0.003(2)
S13 0.047(3) 0.042(3) 0.036(3) -0.017(2) 0.007(2) -0.008(2)
S14 0.046(3) 0.049(3) 0.034(3) -0.014(2) -0.011(2) -0.007(2)
S15 0.088(4) 0.071(4) 0.040(3) -0.028(3) -0.009(3) -0.020(3)
S16 0.026(2) 0.047(3) 0.040(3) -0.016(2) -0.011(2) 0.003(2)
S17 0.020(2) 0.050(3) 0.038(3) -0.018(2) -0.0105(19) 0.004(2)
S19 0.031(2) 0.045(3) 0.031(2) -0.016(2) -0.0083(19) 0.003(2)
S18 0.026(2) 0.057(3) 0.029(2) -0.012(2) -0.0123(19) -0.006(2)
S20 0.066(4) 0.069(4) 0.037(3) -0.022(3) -0.011(3) -0.013(3)
S21 0.023(2) 0.046(3) 0.032(2) -0.013(2) 0.0004(19) -0.005(2)
S22 0.024(2) 0.044(3) 0.029(2) -0.011(2) -0.0008(19) -0.005(2)
S23 0.031(3) 0.054(3) 0.026(2) -0.010(2) -0.001(2) -0.001(2)
S24 0.031(2) 0.043(3) 0.034(3) -0.013(2) -0.001(2) -0.008(2)
S25 0.070(4) 0.076(4) 0.036(3) -0.029(3) -0.011(3) -0.011(3)
S26 0.024(2) 0.049(3) 0.035(3) -0.016(2) -0.005(2) -0.005(2)
S27 0.023(2) 0.052(3) 0.038(3) -0.020(2) 0.001(2) -0.008(2)
S28 0.038(3) 0.057(3) 0.039(3) -0.020(3) -0.006(2) -0.009(2)
S29 0.040(3) 0.056(3) 0.031(2) -0.016(2) 0.003(2) -0.014(2)
S30 0.078(4) 0.073(4) 0.043(3) -0.028(3) -0.007(3) -0.021(3)
C1 0.023(5) 0.022(6) 0.021(5) -0.003(4) 0.001(4) -0.004(4)
C2 0.040(11) 0.027(10) 0.026(9) -0.012(8) 0.001(8) -0.003(8)
C3 0.048(12) 0.038(12) 0.034(11) -0.012(9) -0.011(9) 0.002(9)
C4 0.025(10) 0.036(11) 0.039(11) -0.007(9) -0.013(8) 0.004(8)
C5 0.026(9) 0.012(9) 0.028(9) -0.002(7) -0.009(8) 0.004(7)
C6 0.043(12) 0.034(12) 0.041(12) 0.000(10) -0.004(9) -0.003(9)
C7 0.023(10) 0.063(13) 0.034(10) -0.022(9) -0.005(8) -0.021(9)
C8 0.043(11) 0.036(11) 0.042(11) -0.004(9) -0.020(9) -0.007(9)
C9 0.061(13) 0.030(11) 0.034(11) -0.003(9) 0.003(9) -0.008(9)
C10 0.023(9) 0.028(10) 0.025(9) -0.006(8) -0.001(7) -0.008(7)
C11 0.011(8) 0.022(9) 0.040(10) -0.009(8) -0.007(7) -0.004(7)
C12 0.056(13) 0.055(13) 0.030(11) -0.011(10) -0.002(9) -0.017(10)
C13 0.014(5) 0.020(5) 0.018(5) 0.001(4) -0.001(4) -0.004(4)
C14 0.023(9) 0.043(11) 0.018(8) 0.003(8) -0.001(7) -0.004(8)
C15 0.051(11) 0.025(10) 0.024(9) -0.007(8) -0.013(8) 0.010(8)
C16 0.031(10) 0.050(12) 0.037(10) -0.030(9) -0.007(8) -0.008(9)
C17 0.016(9) 0.055(12) 0.030(10) -0.015(9) -0.009(7) 0.002(8)
C18 0.042(12) 0.059(14) 0.033(11) -0.015(10) -0.003(9) -0.006(10)
C19 0.055(13) 0.043(13) 0.080(16) -0.023(12) -0.033(12) 0.001(10)
C20 0.073(17) 0.085(19) 0.074(17) -0.031(16) -0.040(14) 0.023(14)
C21 0.060(14) 0.077(17) 0.053(14) 0.001(13) -0.012(11) 0.011(12)
C22 0.048(12) 0.048(13) 0.062(14) -0.002(11) -0.036(10) 0.010(10)
C23 0.054(13) 0.067(16) 0.076(16) -0.011(13) -0.027(12) 0.024(12)
C24 0.086(16) 0.063(14) 0.033(11) 0.005(10) -0.026(11) -0.041(12)
C25 0.064(14) 0.070(16) 0.056(13) -0.035(12) -0.026(11) -0.010(11)
C26 0.060(14) 0.056(15) 0.068(15) 0.002(12) 0.003(12) -0.023(11)
C27 0.047(12) 0.055(14) 0.056(13) -0.020(11) -0.016(10) 0.011(10)
C28 0.062(13) 0.023(10) 0.068(14) 0.010(10) -0.039(11) -0.009(9)
C29 0.051(13) 0.071(16) 0.063(15) 0.002(13) -0.024(11) 0.007(11)
C30 0.055(14) 0.094(19) 0.046(13) 0.004(13) -0.003(11) -0.005(13)
C31 0.044(12) 0.038(12) 0.066(14) -0.005(11) -0.027(10) 0.005(9)
C32 0.069(15) 0.082(17) 0.058(14) -0.032(13) -0.021(12) 0.001(13)
C33 0.048(13) 0.097(19) 0.061(14) -0.036(14) 0.010(11) -0.014(13)
C34 0.031(12) 0.14(2) 0.057(14) -0.034(16) -0.005(10) -0.003(13)
C35 0.053(13) 0.061(15) 0.072(16) -0.034(13) 0.002(12) 0.003(11)
C36 0.063(15) 0.054(15) 0.17(3) -0.053(17) -0.028(16) 0.005(12)
N 0.043(10) 0.048(11) 0.105(16) -0.039(11) -0.034(10) 0.005(8)

loop_
_atom_type_symbol
_atom_type_description
_atom_type_scat_dispersion_real
_atom_type_scat_dispersion_imag
_atom_type_scat_source
Ni Ni 0.3393 1.1124 'International Tables Vol C Tables 4.2.6.8 and 6.1.1.4'
S S 0.1246 0.1234 'International Tables Vol C Tables 4.2.6.8 and 6.1.1.4'
C C 0.0033 0.0016 'International Tables Vol C Tables 4.2.6.8 and 6.1.1.4'
H H 0.0000 0.0000 'International Tables Vol C Tables 4.2.6.8 and 6.1.1.4'
Fe Fe 0.3463 0.8444 'International Tables Vol C Tables 4.2.6.8 and 6.1.1.4'
N N 0.0061 0.0033 'International Tables Vol C Tables 4.2.6.8 and 6.1.1.4'

loop_
_geom_angle_atom_site_label_1
_geom_angle_atom_site_label_2
_geom_angle_atom_site_label_3
_geom_angle
_geom_angle_site_symmetry_1
_geom_angle_site_symmetry_3
_geom_angle_publ_flag
S1 Ni1 S1 180.000(1) 2_656 . ?
S1 Ni1 S2 92.61(17) 2_656 2_656 ?
S1 Ni1 S2 87.39(17) . 2_656 ?
S1 Ni1 S2 87.39(17) 2_656 . ?
S1 Ni1 S2 92.61(17) . . ?
S2 Ni1 S2 180.00(19) 2_656 . ?
S7 Ni2 S7 180.0(2) 2_766 . ?
S7 Ni2 S6 87.24(17) 2_766 . ?
S7 Ni2 S6 92.76(17) . . ?
S7 Ni2 S6 92.76(17) 2_766 2_766 ?
S7 Ni2 S6 87.24(17) . 2_766 ?
S6 Ni2 S6 180.000(1) . 2_766 ?
S16 Ni3 S17 92.66(18) . . ?
S16 Ni3 S11 88.29(19) . . ?
S17 Ni3 S11 178.6(2) . . ?
S16 Ni3 S12 178.6(2) . . ?
S17 Ni3 S12 86.13(18) . . ?
S11 Ni3 S12 92.93(19) . . ?
S26 Ni4 S22 178.2(2) . . ?
S26 Ni4 S21 87.06(18) . . ?
S22 Ni4 S21 92.70(18) . . ?
S26 Ni4 S27 93.01(18) . . ?
S22 Ni4 S27 87.28(18) . . ?
S21 Ni4 S27 178.5(2) . . ?
C23 Fe C26 160.1(9) . . ?
C23 Fe C27 158.1(8) . . ?
C26 Fe C27 40.0(7) . . ?
C23 Fe C20 66.8(9) . . ?
C26 Fe C20 125.9(10) . . ?
C27 Fe C20 107.2(9) . . ?
C23 Fe C22 41.9(7) . . ?
C26 Fe C22 124.0(8) . . ?
C27 Fe C22 157.7(8) . . ?
C20 Fe C22 67.8(8) . . ?
C23 Fe C28 122.2(8) . . ?
C26 Fe C28 67.7(8) . . ?
C27 Fe C28 40.6(7) . . ?
C20 Fe C28 119.5(9) . . ?
C22 Fe C28 161.1(8) . . ?
C23 Fe C24 108.4(9) . . ?
C26 Fe C24 66.6(8) . . ?
C27 Fe C24 67.8(8) . . ?
C20 Fe C24 155.7(9) . . ?
C22 Fe C24 125.7(8) . . ?
C28 Fe C24 41.0(7) . . ?
C23 Fe C25 124.1(9) . . ?
C26 Fe C25 39.6(7) . . ?
C27 Fe C25 67.7(8) . . ?
C20 Fe C25 162.4(10) . . ?
C22 Fe C25 110.0(8) . . ?
C28 Fe C25 68.5(8) . . ?
C24 Fe C25 39.9(7) . . ?
C23 Fe C19 39.9(8) . . ?
C26 Fe C19 159.7(9) . . ?
C27 Fe C19 121.9(8) . . ?
C20 Fe C19 40.3(8) . . ?
C22 Fe C19 69.3(8) . . ?
C28 Fe C19 104.4(8) . . ?
C24 Fe C19 120.5(8) . . ?
C25 Fe C19 156.9(9) . . ?
C23 Fe C21 68.0(8) . . ?
C26 Fe C21 110.9(9) . . ?
C27 Fe C21 121.8(8) . . ?
C20 Fe C21 39.5(8) . . ?
C22 Fe C21 40.6(7) . . ?
C28 Fe C21 155.1(9) . . ?
C24 Fe C21 163.3(9) . . ?
C25 Fe C21 127.5(9) . . ?
C19 Fe C21 67.9(9) . . ?
C1 S1 Ni1 102.7(6) . . ?
C2 S2 Ni1 103.2(6) . . ?
C3 S4 C2 97.8(8) . . ?
C3 S3 C1 96.9(8) . . ?
C4 S6 Ni2 103.9(6) . . ?
C5 S7 Ni2 103.7(6) . . ?
C4 S8 C6 97.0(9) . . ?
C5 S9 C6 96.8(8) . . ?
C7 S11 Ni3 102.1(6) . . ?
C8 S12 Ni3 102.0(6) . . ?
C9 S13 C7 97.2(8) . . ?
C8 S14 C9 96.4(9) . . ?
C10 S16 Ni3 104.5(6) . . ?
C11 S17 Ni3 103.0(5) . . ?
C11 S19 C12 95.9(8) . . ?
C12 S18 C10 98.6(8) . . ?
C13 S21 Ni4 102.9(5) . . ?
C14 S22 Ni4 103.1(6) . . ?
C15 S23 C13 97.3(7) . . ?
C15 S24 C14 98.2(8) . . ?
C16 S26 Ni4 102.5(6) . . ?
C17 S27 Ni4 101.8(6) . . ?
C16 S28 C18 96.8(8) . . ?
C18 S29 C17 98.0(8) . . ?
C2 C1 S1 121.8(12) . . ?
C2 C1 S3 115.5(11) . . ?
S1 C1 S3 122.6(9) . . ?
C1 C2 S2 119.7(11) . . ?
C1 C2 S4 115.5(12) . . ?
S2 C2 S4 124.7(10) . . ?
S5 C3 S4 122.9(10) . . ?
S5 C3 S3 122.8(11) . . ?
S4 C3 S3 114.2(10) . . ?
C5 C4 S8 117.1(12) . . ?
C5 C4 S6 118.0(12) . . ?
S8 C4 S6 124.8(10) . . ?
C4 C5 S7 121.6(11) . . ?
C4 C5 S9 114.5(11) . . ?
S7 C5 S9 123.9(9) . . ?
S10 C6 S8 124.0(10) . . ?
S10 C6 S9 121.5(11) . . ?
S8 C6 S9 114.5(11) . . ?
C8 C7 S13 117.7(13) . . ?
C8 C7 S11 120.5(13) . . ?
S13 C7 S11 121.8(10) . . ?
C7 C8 S12 122.5(14) . . ?
C7 C8 S14 115.4(14) . . ?
S12 C8 S14 122.1(11) . . ?
S15 C9 S13 124.7(11) . . ?
S15 C9 S14 122.0(11) . . ?
S13 C9 S14 113.3(10) . . ?
C11 C10 S16 118.6(12) . . ?
C11 C10 S18 115.2(11) . . ?
S16 C10 S18 126.0(10) . . ?
C10 C11 S17 121.0(12) . . ?
C10 C11 S19 116.3(11) . . ?
S17 C11 S19 122.5(8) . . ?
S20 C12 S18 125.0(12) . . ?
S20 C12 S19 121.1(11) . . ?
S18 C12 S19 113.8(10) . . ?
C14 C13 S21 120.9(11) . . ?
C14 C13 S23 115.5(11) . . ?
S21 C13 S23 123.6(8) . . ?
C13 C14 S22 120.3(12) . . ?
C13 C14 S24 115.6(11) . . ?
S22 C14 S24 123.9(9) . . ?
S25 C15 S24 122.8(10) . . ?
S25 C15 S23 123.7(10) . . ?
S24 C15 S23 113.3(9) . . ?
C17 C16 S26 120.5(12) . . ?
C17 C16 S28 117.5(12) . . ?
S26 C16 S28 122.0(10) . . ?
C16 C17 S27 122.1(12) . . ?
C16 C17 S29 114.9(12) . . ?
S27 C17 S29 123.0(9) . . ?
S30 C18 S29 124.6(10) . . ?
S30 C18 S28 122.4(11) . . ?
S29 C18 S28 112.9(10) . . ?
C23 C19 C20 105.2(19) . . ?
C23 C19 Fe 68.2(12) . . ?
C20 C19 Fe 68.2(12) . . ?
C21 C20 C19 112(2) . . ?
C21 C20 Fe 72.3(13) . . ?
C19 C20 Fe 71.5(12) . . ?
C20 C21 C22 107(2) . . ?
C20 C21 Fe 68.2(12) . . ?
C22 C21 Fe 68.5(11) . . ?
C21 C22 C23 105.3(19) . . ?
C21 C22 Fe 70.9(11) . . ?
C23 C22 Fe 68.2(10) . . ?
C19 C23 C22 110(2) . . ?
C19 C23 Fe 71.9(12) . . ?
C22 C23 Fe 70.0(11) . . ?
C25 C24 C28 108.5(17) . . ?
C25 C24 Fe 70.1(11) . . ?
C28 C24 Fe 69.0(10) . . ?
C26 C25 C24 107.0(18) . . ?
C26 C25 Fe 69.0(12) . . ?
C24 C25 Fe 70.0(10) . . ?
C25 C26 C27 110.4(18) . . ?
C25 C26 Fe 71.4(11) . . ?
C27 C26 Fe 70.1(11) . . ?
C26 C27 C28 108.0(18) . . ?
C26 C27 Fe 69.9(11) . . ?
C28 C27 Fe 70.3(11) . . ?
C27 C28 C24 106.1(16) . . ?
C27 C28 C29 130(2) . . ?
C24 C28 C29 123.8(19) . . ?
C27 C28 Fe 69.1(10) . . ?
C24 C28 Fe 69.9(11) . . ?
C29 C28 Fe 120.3(13) . . ?
C30 C29 C28 125(2) . . ?
C29 C30 C31 124(2) . . ?
C32 C31 C30 119(2) . . ?
C32 C31 C35 112.4(19) . . ?
C30 C31 C35 128(2) . . ?
C33 C32 C31 125(2) . . ?
C32 C33 N 120(2) . . ?
C35 C34 N 121(2) . . ?
C34 C35 C31 122(2) . . ?
C33 N C34 119.2(18) . . ?
C33 N C36 119(2) . . ?
C34 N C36 122(2) . . ?

loop_
_geom_bond_atom_site_label_1
_geom_bond_atom_site_label_2
_geom_bond_distance
_geom_bond_site_symmetry_2
_geom_bond_publ_flag
Ni1 S1 2.138(4) 2_656 ?
Ni1 S1 2.138(4) . ?
Ni1 S2 2.144(4) 2_656 ?
Ni1 S2 2.144(4) . ?
Ni2 S7 2.133(4) 2_766 ?
Ni2 S7 2.133(4) . ?
Ni2 S6 2.148(4) . ?
Ni2 S6 2.148(4) 2_766 ?
Ni3 S16 2.144(5) . ?
Ni3 S17 2.148(5) . ?
Ni3 S11 2.162(5) . ?
Ni3 S12 2.163(5) . ?
Ni4 S26 2.148(5) . ?
Ni4 S22 2.152(5) . ?
Ni4 S21 2.154(5) . ?
Ni4 S27 2.168(5) . ?
Fe C23 2.00(2) . ?
Fe C26 2.00(2) . ?
Fe C27 2.002(18) . ?
Fe C20 2.00(2) . ?
Fe C22 2.024(18) . ?
Fe C28 2.019(17) . ?
Fe C24 2.031(18) . ?
Fe C25 2.031(17) . ?
Fe C19 2.047(18) . ?
Fe C21 2.06(2) . ?
S1 C1 1.669(15) . ?
S2 C2 1.678(18) . ?
S4 C3 1.713(18) . ?
S4 C2 1.737(16) . ?
S3 C3 1.727(17) . ?
S3 C1 1.752(16) . ?
S5 C3 1.640(18) . ?
S6 C4 1.711(17) . ?
S7 C5 1.678(15) . ?
S8 C4 1.691(17) . ?
S8 C6 1.711(19) . ?
S9 C5 1.718(16) . ?
S9 C6 1.736(17) . ?
S10 C6 1.64(2) . ?
S11 C7 1.730(16) . ?
S12 C8 1.706(18) . ?
S13 C9 1.717(19) . ?
S13 C7 1.726(17) . ?
S14 C8 1.756(18) . ?
S14 C9 1.752(17) . ?
S15 C9 1.634(18) . ?
S16 C10 1.703(16) . ?
S17 C11 1.715(15) . ?
S19 C11 1.718(15) . ?
S19 C12 1.752(19) . ?
S18 C12 1.691(18) . ?
S18 C10 1.695(16) . ?
S20 C12 1.636(18) . ?
S21 C13 1.684(15) . ?
S22 C14 1.689(15) . ?
S23 C15 1.742(17) . ?
S23 C13 1.751(14) . ?
S24 C15 1.730(16) . ?
S24 C14 1.732(17) . ?
S25 C15 1.635(16) . ?
S26 C16 1.718(16) . ?
S27 C17 1.702(16) . ?
S28 C16 1.735(16) . ?
S28 C18 1.739(17) . ?
S29 C18 1.726(18) . ?
S29 C17 1.744(16) . ?
S30 C18 1.633(18) . ?
C1 C2 1.385(19) . ?
C4 C5 1.415(19) . ?
C7 C8 1.34(2) . ?
C10 C11 1.401(19) . ?
C13 C14 1.396(19) . ?
C16 C17 1.35(2) . ?
C19 C23 1.38(3) . ?
C19 C20 1.39(3) . ?
C20 C21 1.37(3) . ?
C21 C22 1.42(3) . ?
C22 C23 1.44(3) . ?
C24 C25 1.39(2) . ?
C24 C28 1.42(3) . ?
C25 C26 1.37(2) . ?
C26 C27 1.37(2) . ?
C27 C28 1.40(2) . ?
C28 C29 1.45(3) . ?
C29 C30 1.35(3) . ?
C30 C31 1.43(3) . ?
C31 C32 1.41(3) . ?
C31 C35 1.42(3) . ?
C32 C33 1.30(3) . ?
C33 N 1.35(2) . ?
C34 C35 1.33(3) . ?
C34 N 1.37(2) . ?
C36 N 1.45(2) . ?
